data_7014186
loop_
_publ_author_name
'Schneider, Daniel'
'Schier, Annette'
'Schmidbaur, Hubert'

_publ_section_title
;
 Governing the oxidative addition of iodine to gold(I) complexes by
 ligand tuning.
;
_journal_issue 13
_journal_name_full 'Dalton transactions (Cambridge, England : 2003)'
_journal_page_first 1995
_journal_page_last 2005
_journal_paper_doi 10.1039/b403005b
_journal_year 2004
_chemical_formula_moiety '[(i-Pr)3PAuI1.5I2]'
_chemical_formula_sum 'C9 H21 Au I4 P'
_chemical_formula_weight 864.79
_chemical_name_systematic
;
?
;
_space_group_IT_number 20
_symmetry_cell_setting orthorhombic
_symmetry_space_group_name_Hall 'C 2c 2'
_symmetry_space_group_name_H-M 'C 2 2 21'
_atom_sites_solution_hydrogens geom
_atom_sites_solution_primary direct
_atom_sites_solution_secondary difmap
_audit_creation_method SHELXL-97
_cell_angle_alpha 90.00
_cell_angle_beta 90.00
_cell_angle_gamma 90.00
_cell_formula_units_Z 8
_cell_length_a 9.8516(1)
_cell_length_b 12.4681(2)
_cell_length_c 30.3821(4)
_cell_measurement_reflns_used 51743
_cell_measurement_temperature 143(2)
_cell_volume 3731.86(9)
_computing_cell_refinement HKL2000
_computing_data_collection XPRESS
_computing_data_reduction HKL2000
_computing_molecular_graphics SHELXTL-PLUS
_computing_publication_material 'SHELXL-97 (Sheldrick, 1997)'
_computing_structure_refinement 'SHELXL-97 (Sheldrick, 1997)'
_computing_structure_solution 'SHELXS-97 (Sheldrick, 1990)'
_diffrn_ambient_temperature 143(2)
_diffrn_measured_fraction_theta_full 0.971
_diffrn_measured_fraction_theta_max 0.971
_diffrn_measurement_device_type 'Nonius DIP 2020 HU'
_diffrn_measurement_method phi-rotation
_diffrn_radiation_monochromator graphite
_diffrn_radiation_source 'fine-focus sealed tube'
_diffrn_radiation_type MoK\a
_diffrn_radiation_wavelength 0.71073
_diffrn_reflns_av_R_equivalents 0.062
_diffrn_reflns_av_sigmaI/netI 0.065
_diffrn_reflns_limit_h_max 12
_diffrn_reflns_limit_h_min -12
_diffrn_reflns_limit_k_max 15
_diffrn_reflns_limit_k_min -15
_diffrn_reflns_limit_l_max 35
_diffrn_reflns_limit_l_min -35
_diffrn_reflns_number 51743
_diffrn_reflns_theta_full 25.70
_diffrn_reflns_theta_max 25.70
_diffrn_reflns_theta_min 3.27
_exptl_absorpt_coefficient_mu 14.566
_exptl_absorpt_correction_T_max 0.863
_exptl_absorpt_correction_T_min 0.553
_exptl_absorpt_correction_type DELABS
_exptl_crystal_colour black
_exptl_crystal_density_diffrn 3.078
_exptl_crystal_density_method 'not measured'
_exptl_crystal_description block
_exptl_crystal_F_000 3048
_exptl_crystal_size_max 1.50
_exptl_crystal_size_mid 1.50
_exptl_crystal_size_min 1.00
_refine_diff_density_max 0.539
_refine_diff_density_min -0.611
_refine_diff_density_rms 0.110
_refine_ls_abs_structure_details 'Flack H D (1983), Acta Cryst. A39, 876-881'
_refine_ls_abs_structure_Flack 0.051(3)
_refine_ls_extinction_method none
_refine_ls_goodness_of_fit_ref 1.074
_refine_ls_hydrogen_treatment riding
_refine_ls_matrix_type full
_refine_ls_number_parameters 136
_refine_ls_number_reflns 3386
_refine_ls_number_restraints 0
_refine_ls_restrained_S_all 1.074
_refine_ls_R_factor_all 0.0157
_refine_ls_R_factor_gt 0.0156
_refine_ls_shift/su_max 0.002
_refine_ls_shift/su_mean 0.000
_refine_ls_structure_factor_coef Fsqd
_refine_ls_weighting_details 'calc w=1/[\s^2^(Fo^2^)+(0.0000P)^2^+2.7986P] where P=(Fo^2^+2Fc^2^)/3'
_refine_ls_weighting_scheme calc
_refine_ls_wR_factor_gt 0.0446
_refine_ls_wR_factor_ref 0.0446
_reflns_number_gt 3379
_reflns_number_total 3386
_reflns_threshold_expression >2sigma(I)
_cod_data_source_file b403005b.txt
_cod_data_source_block '[(i-Pr)3PAuI1.5I2]'
_cod_original_sg_symbol_H-M C222(1)
_cod_database_code 7014186

loop_
_symmetry_equiv_pos_as_xyz
'x, y, z'
'-x, -y, z+1/2'
'-x, y, -z+1/2'
'x, -y, -z'
'x+1/2, y+1/2, z'
'-x+1/2, -y+1/2, z+1/2'
'-x+1/2, y+1/2, -z+1/2'
'x+1/2, -y+1/2, -z'

loop_
_atom_site_label
_atom_site_type_symbol
_atom_site_fract_x
_atom_site_fract_y
_atom_site_fract_z
_atom_site_U_iso_or_equiv
_atom_site_adp_type
_atom_site_occupancy
_atom_site_symmetry_multiplicity
_atom_site_calc_flag
_atom_site_refinement_flags
_atom_site_disorder_assembly
_atom_site_disorder_group
Au1 Au -0.213281(16) -0.893361(14) -0.132510(6) 0.01998(6) Uani 1 1 d . . .
P1 P -0.42970(11) -0.90905(9) -0.10763(4) 0.0176(2) Uani 1 1 d . . .
I2 I 0.03609(3) -0.88708(3) -0.158056(11) 0.02880(8) Uani 1 1 d . . .
I3 I 0.00168(3) -0.96792(3) -0.043249(11) 0.03020(9) Uani 1 1 d . . .
I4 I -0.21820(5) -1.04806(3) -0.228785(13) 0.04267(10) Uani 1 1 d . . .
I5 I -0.32484(4) -1.19917(3) -0.282658(12) 0.03546(9) Uani 1 1 d . . .
C111 C -0.4457(5) -0.8677(4) -0.04933(17) 0.0221(10) Uani 1 1 d . . .
H11A H -0.4206 -0.9320 -0.0314 0.027 Uiso 1 1 calc R . .
C112 C -0.3449(5) -0.7807(4) -0.03693(17) 0.0252(10) Uani 1 1 d . . .
H11B H -0.3579 -0.7608 -0.0060 0.038 Uiso 1 1 calc R . .
H11C H -0.3595 -0.7177 -0.0556 0.038 Uiso 1 1 calc R . .
H11D H -0.2523 -0.8075 -0.0412 0.038 Uiso 1 1 calc R . .
C113 C -0.5897(5) -0.8369(5) -0.0351(2) 0.0342(12) Uani 1 1 d . . .
H11E H -0.5888 -0.8146 -0.0041 0.051 Uiso 1 1 calc R . .
H11F H -0.6500 -0.8989 -0.0386 0.051 Uiso 1 1 calc R . .
H11G H -0.6225 -0.7777 -0.0534 0.051 Uiso 1 1 calc R . .
C121 C -0.4803(5) -1.0511(4) -0.11078(16) 0.0239(10) Uani 1 1 d . . .
H12A H -0.4726 -1.0718 -0.1425 0.029 Uiso 1 1 calc R . .
C122 C -0.6263(5) -1.0745(4) -0.0975(2) 0.0337(12) Uani 1 1 d . . .
H12B H -0.6440 -1.1515 -0.1002 0.051 Uiso 1 1 calc R . .
H12C H -0.6883 -1.0348 -0.1167 0.051 Uiso 1 1 calc R . .
H12D H -0.6406 -1.0522 -0.0669 0.051 Uiso 1 1 calc R . .
C123 C -0.3776(6) -1.1210(4) -0.0859(2) 0.0362(13) Uani 1 1 d . . .
H12E H -0.4057 -1.1963 -0.0875 0.054 Uiso 1 1 calc R . .
H12F H -0.3739 -1.0984 -0.0550 0.054 Uiso 1 1 calc R . .
H12G H -0.2877 -1.1129 -0.0993 0.054 Uiso 1 1 calc R . .
C131 C -0.5533(5) -0.8311(4) -0.13945(16) 0.0242(10) Uani 1 1 d . . .
H13A H -0.6450 -0.8415 -0.1260 0.029 Uiso 1 1 calc R . .
C132 C -0.5179(6) -0.7105(4) -0.13746(18) 0.0307(11) Uani 1 1 d . . .
H13B H -0.5838 -0.6697 -0.1549 0.046 Uiso 1 1 calc R . .
H13C H -0.4266 -0.6991 -0.1494 0.046 Uiso 1 1 calc R . .
H13D H -0.5207 -0.6860 -0.1068 0.046 Uiso 1 1 calc R . .
C133 C -0.5588(6) -0.8692(4) -0.18715(19) 0.0331(12) Uani 1 1 d . . .
H13E H -0.6250 -0.8260 -0.2035 0.050 Uiso 1 1 calc R . .
H13F H -0.5860 -0.9447 -0.1880 0.050 Uiso 1 1 calc R . .
H13G H -0.4690 -0.8612 -0.2006 0.050 Uiso 1 1 calc R . .

loop_
_atom_site_aniso_label
_atom_site_aniso_U_11
_atom_site_aniso_U_22
_atom_site_aniso_U_33
_atom_site_aniso_U_23
_atom_site_aniso_U_13
_atom_site_aniso_U_12
Au1 0.01740(9) 0.02179(9) 0.02075(11) -0.00115(7) 0.00203(6) -0.00091(7)
P1 0.0167(5) 0.0181(5) 0.0181(6) -0.0010(4) 0.0016(4) -0.0003(4)
I2 0.01809(15) 0.03475(17) 0.03356(19) -0.00041(14) 0.00365(12) -0.00092(13)
I3 0.03365(17) 0.02518(17) 0.0318(2) -0.00567(12) -0.00362(13) 0.00267(14)
I4 0.0621(2) 0.03225(19) 0.0337(2) 0.00155(14) -0.01691(19) 0.00280(18)
I5 0.0437(2) 0.03413(18) 0.0285(2) -0.00270(13) -0.00318(14) 0.00575(15)
C111 0.025(2) 0.022(2) 0.020(3) -0.0003(16) 0.0024(18) 0.0024(18)
C112 0.024(2) 0.025(2) 0.027(3) -0.0044(19) -0.0015(19) 0.000(2)
C113 0.031(3) 0.040(3) 0.031(3) -0.010(2) 0.012(2) 0.001(2)
C121 0.027(2) 0.026(2) 0.020(3) -0.0004(18) -0.0027(18) -0.002(2)
C122 0.028(3) 0.033(3) 0.040(3) 0.002(2) 0.008(2) -0.009(2)
C123 0.042(3) 0.023(3) 0.043(4) 0.000(2) -0.004(3) 0.001(2)
C131 0.022(2) 0.025(2) 0.025(3) 0.005(2) 0.0004(19) -0.0003(18)
C132 0.038(3) 0.028(3) 0.027(3) 0.000(2) -0.004(2) 0.009(2)
C133 0.033(3) 0.039(3) 0.027(3) -0.002(2) -0.012(2) 0.001(2)

loop_
_atom_type_symbol
_atom_type_description
_atom_type_scat_dispersion_real
_atom_type_scat_dispersion_imag
_atom_type_scat_source
C C 0.0033 0.0016 'International Tables Vol C Tables 4.2.6.8 and 6.1.1.4'
H H 0.0000 0.0000 'International Tables Vol C Tables 4.2.6.8 and 6.1.1.4'
P P 0.1023 0.0942 'International Tables Vol C Tables 4.2.6.8 and 6.1.1.4'
I I -0.4742 1.8119 'International Tables Vol C Tables 4.2.6.8 and 6.1.1.4'
Au Au -2.0133 8.8022 'International Tables Vol C Tables 4.2.6.8 and 6.1.1.4'

loop_
_geom_angle_atom_site_label_1
_geom_angle_atom_site_label_2
_geom_angle_atom_site_label_3
_geom_angle
_geom_angle_site_symmetry_1
_geom_angle_site_symmetry_3
_geom_angle_publ_flag
P1 Au1 I2 176.23(3) . . ?
C131 P1 C121 107.6(2) . . ?
C131 P1 C111 107.5(2) . . ?
C121 P1 C111 107.1(2) . . ?
C131 P1 Au1 113.73(16) . . ?
C121 P1 Au1 108.64(16) . . ?
C111 P1 Au1 111.98(15) . . ?
C112 C111 C113 110.9(4) . . ?
C112 C111 P1 112.4(3) . . ?
C113 C111 P1 114.8(4) . . ?
C112 C111 H11A 106.0 . . ?
C113 C111 H11A 106.0 . . ?
P1 C111 H11A 106.0 . . ?
C111 C112 H11B 109.5 . . ?
C111 C112 H11C 109.5 . . ?
H11B C112 H11C 109.5 . . ?
C111 C112 H11D 109.5 . . ?
H11B C112 H11D 109.5 . . ?
H11C C112 H11D 109.5 . . ?
C111 C113 H11E 109.5 . . ?
C111 C113 H11F 109.5 . . ?
H11E C113 H11F 109.5 . . ?
C111 C113 H11G 109.5 . . ?
H11E C113 H11G 109.5 . . ?
H11F C113 H11G 109.5 . . ?
C122 C121 C123 112.5(4) . . ?
C122 C121 P1 115.2(4) . . ?
C123 C121 P1 110.0(3) . . ?
C122 C121 H12A 106.1 . . ?
C123 C121 H12A 106.1 . . ?
P1 C121 H12A 106.1 . . ?
C121 C122 H12B 109.5 . . ?
C121 C122 H12C 109.5 . . ?
H12B C122 H12C 109.5 . . ?
C121 C122 H12D 109.5 . . ?
H12B C122 H12D 109.5 . . ?
H12C C122 H12D 109.5 . . ?
C121 C123 H12E 109.5 . . ?
C121 C123 H12F 109.5 . . ?
H12E C123 H12F 109.5 . . ?
C121 C123 H12G 109.5 . . ?
H12E C123 H12G 109.5 . . ?
H12F C123 H12G 109.5 . . ?
C133 C131 C132 110.4(4) . . ?
C133 C131 P1 111.1(4) . . ?
C132 C131 P1 110.2(3) . . ?
C133 C131 H13A 108.4 . . ?
C132 C131 H13A 108.4 . . ?
P1 C131 H13A 108.4 . . ?
C131 C132 H13B 109.5 . . ?
C131 C132 H13C 109.5 . . ?
H13B C132 H13C 109.5 . . ?
C131 C132 H13D 109.5 . . ?
H13B C132 H13D 109.5 . . ?
H13C C132 H13D 109.5 . . ?
C131 C133 H13E 109.5 . . ?
C131 C133 H13F 109.5 . . ?
H13E C133 H13F 109.5 . . ?
C131 C133 H13G 109.5 . . ?
H13E C133 H13G 109.5 . . ?
H13F C133 H13G 109.5 . . ?

loop_
_geom_bond_atom_site_label_1
_geom_bond_atom_site_label_2
_geom_bond_distance
_geom_bond_site_symmetry_2
_geom_bond_publ_flag
Au1 P1 2.2706(11) . ?
Au1 I2 2.5776(3) . ?
P1 C131 1.834(5) . ?
P1 C121 1.842(5) . ?
P1 C111 1.851(5) . ?
I3 I3 2.7470(7) 4_535 ?
I4 I5 2.7078(5) . ?
C111 C112 1.518(7) . ?
C111 C113 1.533(7) . ?
C111 H11A 1.0000 . ?
C112 H11B 0.9800 . ?
C112 H11C 0.9800 . ?
C112 H11D 0.9800 . ?
C113 H11E 0.9800 . ?
C113 H11F 0.9800 . ?
C113 H11G 0.9800 . ?
C121 C122 1.522(7) . ?
C121 C123 1.535(7) . ?
C121 H12A 1.0000 . ?
C122 H12B 0.9800 . ?
C122 H12C 0.9800 . ?
C122 H12D 0.9800 . ?
C123 H12E 0.9800 . ?
C123 H12F 0.9800 . ?
C123 H12G 0.9800 . ?
C131 C133 1.526(8) . ?
C131 C132 1.545(7) . ?
C131 H13A 1.0000 . ?
C132 H13B 0.9800 . ?
C132 H13C 0.9800 . ?
C132 H13D 0.9800 . ?
C133 H13E 0.9800 . ?
C133 H13F 0.9800 . ?
C133 H13G 0.9800 . ?

loop_
_geom_torsion_atom_site_label_1
_geom_torsion_atom_site_label_2
_geom_torsion_atom_site_label_3
_geom_torsion_atom_site_label_4
_geom_torsion
_geom_torsion_site_symmetry_1
_geom_torsion_site_symmetry_2
_geom_torsion_site_symmetry_3
_geom_torsion_site_symmetry_4
_geom_torsion_publ_flag
I2 Au1 P1 C131 -160.1(5) . . . . ?
I2 Au1 P1 C121 -40.3(5) . . . . ?
I2 Au1 P1 C111 77.8(5) . . . . ?
C131 P1 C111 C112 -94.7(4) . . . . ?
C121 P1 C111 C112 149.9(3) . . . . ?
Au1 P1 C111 C112 30.9(4) . . . . ?
C131 P1 C111 C113 33.2(4) . . . . ?
C121 P1 C111 C113 -82.2(4) . . . . ?
Au1 P1 C111 C113 158.8(3) . . . . ?
C131 P1 C121 C122 -53.4(4) . . . . ?
C111 P1 C121 C122 61.9(4) . . . . ?
Au1 P1 C121 C122 -176.9(3) . . . . ?
C131 P1 C121 C123 178.2(4) . . . . ?
C111 P1 C121 C123 -66.5(4) . . . . ?
Au1 P1 C121 C123 54.7(4) . . . . ?
C121 P1 C131 C133 -58.3(4) . . . . ?
C111 P1 C131 C133 -173.4(3) . . . . ?
Au1 P1 C131 C133 62.0(4) . . . . ?
C121 P1 C131 C132 179.0(3) . . . . ?
C111 P1 C131 C132 64.0(4) . . . . ?
Au1 P1 C131 C132 -60.6(4) . . . . ?
